data_4310843
loop_
_publ_author_name
'T. Chivers'
'C. Fedorchuk'
'M. Parvez'

_publ_section_title
;
 Synthetic and Structural Investigations of Monomeric Dilithium
 Boraamidinates and Bidentate NBNCN Ligands with Bulky N-Bonded Groups
;
_journal_name_full 'Inorganic Chemistry'
_journal_page_first 2643
_journal_page_last 2653
_journal_paper_doi 10.1021/ic0352755
_journal_volume 43
_journal_year 2004
_chemical_formula_sum 'C90 H134 B2 In Li N4 O4'
_chemical_formula_weight 1479.39
_chemical_name_systematic
;
 ?
;
_space_group_IT_number 2
_symmetry_cell_setting triclinic
_symmetry_space_group_name_Hall '-P 1'
_symmetry_space_group_name_H-M 'P -1'
_atom_sites_solution_hydrogens geom
_atom_sites_solution_primary direct
_atom_sites_solution_secondary difmap
_audit_creation_method SHELXL-97
_cell_angle_alpha 99.140(8)
_cell_angle_beta 104.177(6)
_cell_angle_gamma 95.163(6)
_cell_formula_units_Z 2
_cell_length_a 12.580(2)
_cell_length_b 18.196(2)
_cell_length_c 19.164(3)
_cell_measurement_temperature 173(2)
_cell_measurement_theta_max 25.00
_cell_measurement_theta_min 2.90
_cell_volume 4160.9(11)
_computing_cell_refinement 'HKL Scalepack (Otwinowski & Minor 1997)'
_computing_data_collection 'Collect (Nonius BV, 1997-2000)'
_computing_data_reduction 'HKL Denzo and Scalepack (Otwinowski & Minor 1997)'
_computing_molecular_graphics 'Cameron (WinGX v1.64-04), Ortep (SHELXTL-NT v5.1, Bruker)'
_computing_publication_material 'WinGX v1.64-05 (L.J. Farrugia)'
_computing_structure_refinement 'SHELXL-97 (Sheldrick, 1997)'
_computing_structure_solution 'SHELXS-97 (Sheldrick, 1990)'
_diffrn_ambient_temperature 173(2)
_diffrn_measured_fraction_theta_full 0.987
_diffrn_measured_fraction_theta_max 0.987
_diffrn_measurement_device_type 'Kappa CCD (Nonius, FR540C)'
_diffrn_measurement_method 'CCD rotation images, thick slices'
_diffrn_radiation_monochromator graphite
_diffrn_radiation_source 'fine-focus sealed tube'
_diffrn_radiation_type MoK\a
_diffrn_radiation_wavelength 0.71073
_diffrn_reflns_av_R_equivalents 0.0319
_diffrn_reflns_av_sigmaI/netI 0.0544
_diffrn_reflns_limit_h_max 14
_diffrn_reflns_limit_h_min -14
_diffrn_reflns_limit_k_max 21
_diffrn_reflns_limit_k_min -21
_diffrn_reflns_limit_l_max 22
_diffrn_reflns_limit_l_min -22
_diffrn_reflns_number 27367
_diffrn_reflns_theta_full 25.06
_diffrn_reflns_theta_max 25.06
_diffrn_reflns_theta_min 2.88
_diffrn_standards_decay_% 'no decay'
_exptl_absorpt_coefficient_mu 0.335
_exptl_absorpt_correction_T_max 0.9673
_exptl_absorpt_correction_T_min 0.9209
_exptl_absorpt_correction_type 'multi-scan method'
_exptl_absorpt_process_details 'HKL Scalepack (Otwinowski & Minor 1997)'
_exptl_crystal_colour colorless
_exptl_crystal_density_diffrn 1.181
_exptl_crystal_density_method 'not measured'
_exptl_crystal_description block
_exptl_crystal_F_000 1592
_exptl_crystal_size_max 0.25
_exptl_crystal_size_mid 0.20
_exptl_crystal_size_min 0.10
_refine_diff_density_max 1.522
_refine_diff_density_min -0.827
_refine_diff_density_rms 0.089
_refine_ls_extinction_method none
_refine_ls_goodness_of_fit_ref 1.044
_refine_ls_hydrogen_treatment mixed
_refine_ls_matrix_type full
_refine_ls_number_parameters 818
_refine_ls_number_reflns 14541
_refine_ls_number_restraints 38
_refine_ls_restrained_S_all 1.051
_refine_ls_R_factor_all 0.0877
_refine_ls_R_factor_gt 0.0661
_refine_ls_shift/su_max 0.019
_refine_ls_shift/su_mean 0.001
_refine_ls_structure_factor_coef Fsqd
_refine_ls_weighting_details 'calc w=1/[\s^2^(Fo^2^)+(0.1200P)^2^+5.0300P] where P=(Fo^2^+2Fc^2^)/3'
_refine_ls_weighting_scheme calc
_refine_ls_wR_factor_gt 0.1792
_refine_ls_wR_factor_ref 0.2002
_reflns_number_gt 11420
_reflns_number_total 14541
_reflns_threshold_expression >2sigma(I)
_cod_data_source_file ic0352755si20040218_033734_3.cif
_cod_data_source_block 8a
_cod_depositor_comments
;
The following automatic conversions were performed:
'_symmetry_cell_setting' value 'Triclinic' changed to 'triclinic'
according to '/home/saulius/struct/CIF-dictionaries/cif_core.dic'
dictionary named 'cif_core.dic' version 2.4.1 from 2010-06-29.

Automatic conversion script
Id: cif_fix_enum 1527 2010-12-29 10:47:43Z saulius 
;
_cod_original_cell_volume 4160.9(10)
_cod_database_code 4310843

loop_
_symmetry_equiv_pos_as_xyz
'x, y, z'
'-x, -y, -z'

loop_
_atom_site_label
_atom_site_type_symbol
_atom_site_fract_x
_atom_site_fract_y
_atom_site_fract_z
_atom_site_U_iso_or_equiv
_atom_site_adp_type
_atom_site_occupancy
_atom_site_symmetry_multiplicity
_atom_site_calc_flag
_atom_site_refinement_flags
_atom_site_disorder_assembly
_atom_site_disorder_group
In1 In 0.41988(2) 0.225931(16) 0.723692(16) 0.03689(13) Uani 1 1 d . . .
N1 N 0.3355(3) 0.3215(2) 0.7126(2) 0.0429(9) Uani 1 1 d . . .
N2 N 0.3532(3) 0.1187(2) 0.7357(2) 0.0402(8) Uani 1 1 d . . .
N3 N 0.5336(3) 0.1776(2) 0.79962(19) 0.0374(8) Uani 1 1 d . . .
N4 N 0.4598(3) 0.2849(2) 0.6439(2) 0.0396(8) Uani 1 1 d . . .
C1 C 0.2428(4) 0.3468(3) 0.7332(3) 0.0518(12) Uani 1 1 d . . .
C2 C 0.2575(5) 0.3915(4) 0.8029(3) 0.0698(16) Uani 1 1 d . . .
C3 C 0.1672(7) 0.4202(6) 0.8209(4) 0.113(3) Uani 1 1 d . . .
H3 H 0.1777 0.4532 0.8665 0.135 Uiso 1 1 calc R . .
C4 C 0.0629(7) 0.4018(6) 0.7743(5) 0.128(4) Uani 1 1 d . . .
H4 H 0.0023 0.4224 0.7876 0.153 Uiso 1 1 calc R . .
C5 C 0.0457(6) 0.3536(6) 0.7082(4) 0.102(3) Uani 1 1 d . . .
H5 H -0.0272 0.3395 0.6771 0.122 Uiso 1 1 calc R . .
C6 C 0.1350(5) 0.3250(4) 0.6863(3) 0.0703(16) Uani 1 1 d . . .
C7 C 0.3704(6) 0.4084(4) 0.8570(3) 0.0773(18) Uani 1 1 d . . .
H7 H 0.4073 0.3625 0.8490 0.093 Uiso 1 1 calc R . .
C8 C 0.3667(7) 0.4205(5) 0.9370(4) 0.099(2) Uani 1 1 d . . .
H8A H 0.4423 0.4304 0.9690 0.148 Uiso 1 1 calc R . .
H8B H 0.3277 0.3754 0.9462 0.148 Uiso 1 1 calc R . .
H8C H 0.3275 0.4635 0.9473 0.148 Uiso 1 1 calc R . .
C9 C 0.4424(7) 0.4712(5) 0.8419(5) 0.102(2) Uani 1 1 d . . .
H9A H 0.5148 0.4797 0.8778 0.152 Uiso 1 1 calc R . .
H9B H 0.4073 0.5171 0.8455 0.152 Uiso 1 1 calc R . .
H9C H 0.4522 0.4576 0.7924 0.152 Uiso 1 1 calc R . .
C10 C 0.1123(5) 0.2709(5) 0.6137(4) 0.096(2) Uani 1 1 d . . .
H10 H 0.1839 0.2534 0.6092 0.116 Uiso 1 1 calc R . .
C11 C 0.0692(7) 0.3090(6) 0.5494(4) 0.127(4) Uani 1 1 d . . .
H11A H 0.0556 0.2726 0.5035 0.190 Uiso 1 1 calc R . .
H11B H 0.1241 0.3509 0.5498 0.190 Uiso 1 1 calc R . .
H11C H 0.0000 0.3279 0.5533 0.190 Uiso 1 1 calc R . .
C12 C 0.0313(8) 0.2014(6) 0.6122(6) 0.135(4) Uani 1 1 d . . .
H12A H 0.0177 0.1670 0.5651 0.203 Uiso 1 1 calc R . .
H12B H -0.0388 0.2174 0.6184 0.203 Uiso 1 1 calc R . .
H12C H 0.0633 0.1758 0.6521 0.203 Uiso 1 1 calc R . .
C13 C 0.2458(3) 0.0827(3) 0.7260(3) 0.0436(10) Uani 1 1 d . . .
C14 C 0.1924(4) 0.0907(3) 0.7829(3) 0.0512(12) Uani 1 1 d . . .
C15 C 0.0858(4) 0.0530(3) 0.7709(3) 0.0648(15) Uani 1 1 d . . .
H15 H 0.0503 0.0576 0.8095 0.078 Uiso 1 1 calc R . .
C16 C 0.0312(5) 0.0091(4) 0.7034(4) 0.0817(19) Uani 1 1 d . . .
H16 H -0.0412 -0.0163 0.6959 0.098 Uiso 1 1 calc R . .
C17 C 0.0818(5) 0.0024(4) 0.6478(3) 0.0739(17) Uani 1 1 d . . .
H17 H 0.0437 -0.0276 0.6016 0.089 Uiso 1 1 calc R . .
C18 C 0.1886(4) 0.0388(3) 0.6571(3) 0.0552(12) Uani 1 1 d . . .
C19 C 0.2458(4) 0.1409(3) 0.8563(3) 0.0550(12) Uani 1 1 d . . .
H19 H 0.3205 0.1635 0.8547 0.066 Uiso 1 1 calc R . .
C20 C 0.2621(6) 0.0987(4) 0.9187(4) 0.0852(19) Uani 1 1 d . . .
H20A H 0.2967 0.1338 0.9649 0.128 Uiso 1 1 calc R . .
H20B H 0.3100 0.0602 0.9113 0.128 Uiso 1 1 calc R . .
H20C H 0.1903 0.0747 0.9207 0.128 Uiso 1 1 calc R . .
C21 C 0.1794(7) 0.2046(4) 0.8696(4) 0.094(2) Uani 1 1 d . . .
H21A H 0.2155 0.2367 0.9172 0.142 Uiso 1 1 calc R . .
H21B H 0.1046 0.1840 0.8694 0.142 Uiso 1 1 calc R . .
H21C H 0.1750 0.2343 0.8309 0.142 Uiso 1 1 calc R . .
C22 C 0.2424(5) 0.0327(4) 0.5936(3) 0.0643(14) Uani 1 1 d . . .
H22 H 0.2822 0.0837 0.5967 0.077 Uiso 1 1 calc R . .
C23 C 0.3332(8) -0.0215(5) 0.6043(5) 0.120(3) Uani 1 1 d . . .
H23A H 0.3834 -0.0063 0.6536 0.180 Uiso 1 1 calc R . .
H23B H 0.3752 -0.0189 0.5677 0.180 Uiso 1 1 calc R . .
H23C H 0.2975 -0.0731 0.5983 0.180 Uiso 1 1 calc R . .
C24 C 0.1659(8) 0.0125(9) 0.5207(5) 0.185(7) Uani 1 1 d . . .
H24A H 0.2078 0.0105 0.4836 0.278 Uiso 1 1 calc R . .
H24B H 0.1153 0.0503 0.5139 0.278 Uiso 1 1 calc R . .
H24C H 0.1233 -0.0367 0.5155 0.278 Uiso 1 1 calc R . .
C25 C 0.6488(3) 0.1906(2) 0.8316(2) 0.0392(10) Uani 1 1 d . . .
C26 C 0.7222(4) 0.1550(3) 0.7967(3) 0.0503(11) Uani 1 1 d . . .
C27 C 0.8357(4) 0.1716(3) 0.8305(3) 0.0650(15) Uani 1 1 d . . .
H27 H 0.8859 0.1475 0.8079 0.078 Uiso 1 1 calc R . .
C28 C 0.8761(4) 0.2214(3) 0.8947(3) 0.0667(15) Uani 1 1 d . . .
H28 H 0.9535 0.2310 0.9169 0.080 Uiso 1 1 calc R . .
C29 C 0.8048(4) 0.2578(3) 0.9273(3) 0.0602(14) Uani 1 1 d . . .
H29 H 0.8340 0.2935 0.9714 0.072 Uiso 1 1 calc R . .
C30 C 0.6915(4) 0.2436(3) 0.8976(3) 0.0459(11) Uani 1 1 d . . .
C31 C 0.6816(4) 0.1001(4) 0.7244(3) 0.0691(17) Uani 1 1 d . . .
H31 H 0.5996 0.0991 0.7070 0.083 Uiso 1 1 calc R . .
C32 C 0.7338(6) 0.1266(4) 0.6663(4) 0.090(2) Uani 1 1 d . . .
H32A H 0.7065 0.0907 0.6199 0.135 Uiso 1 1 calc R . .
H32B H 0.8145 0.1299 0.6829 0.135 Uiso 1 1 calc R . .
H32C H 0.7136 0.1762 0.6590 0.135 Uiso 1 1 calc R . .
C33 C 0.7047(6) 0.0194(4) 0.7329(4) 0.0825(19) Uani 1 1 d . . .
H33A H 0.6773 -0.0144 0.6853 0.124 Uiso 1 1 calc R . .
H33B H 0.6669 0.0024 0.7677 0.124 Uiso 1 1 calc R . .
H33C H 0.7845 0.0192 0.7512 0.124 Uiso 1 1 calc R . .
C34 C 0.6143(4) 0.2872(3) 0.9327(3) 0.0622(14) Uani 1 1 d . . .
H34 H 0.5555 0.2979 0.8914 0.075 Uiso 1 1 calc R . .
C35 C 0.5552(6) 0.2422(4) 0.9749(4) 0.090(2) Uani 1 1 d . . .
H35A H 0.5063 0.2728 0.9958 0.136 Uiso 1 1 calc R . .
H35B H 0.6097 0.2274 1.0145 0.136 Uiso 1 1 calc R . .
H35C H 0.5113 0.1971 0.9419 0.136 Uiso 1 1 calc R . .
C36 C 0.6681(6) 0.3626(4) 0.9789(4) 0.0858(19) Uani 1 1 d . . .
H36A H 0.6135 0.3874 0.9994 0.129 Uiso 1 1 calc R . .
H36B H 0.6961 0.3939 0.9484 0.129 Uiso 1 1 calc R . .
H36C H 0.7296 0.3556 1.0188 0.129 Uiso 1 1 calc R . .
C37 C 0.5443(4) 0.2846(3) 0.6076(2) 0.0405(10) Uani 1 1 d . . .
C38 C 0.6391(4) 0.3393(3) 0.6322(3) 0.0452(11) Uani 1 1 d . . .
C39 C 0.7217(4) 0.3359(3) 0.5950(3) 0.0532(12) Uani 1 1 d . . .
H39 H 0.7853 0.3727 0.6112 0.064 Uiso 1 1 calc R . .
C40 C 0.7125(5) 0.2803(3) 0.5355(3) 0.0618(14) Uani 1 1 d . . .
H40 H 0.7695 0.2788 0.5108 0.074 Uiso 1 1 calc R . .
C41 C 0.6205(5) 0.2265(3) 0.5116(3) 0.0606(14) Uani 1 1 d . . .
H41 H 0.6147 0.1881 0.4704 0.073 Uiso 1 1 calc R . .
C42 C 0.5356(4) 0.2275(3) 0.5468(3) 0.0501(11) Uani 1 1 d . . .
C43 C 0.6548(4) 0.3984(3) 0.7010(3) 0.0489(11) Uani 1 1 d . . .
H43 H 0.5804 0.4132 0.7016 0.059 Uiso 1 1 calc R . .
C44 C 0.6960(5) 0.3649(3) 0.7693(3) 0.0715(16) Uani 1 1 d . . .
H44A H 0.7049 0.4034 0.8131 0.107 Uiso 1 1 calc R . .
H44B H 0.7673 0.3474 0.7692 0.107 Uiso 1 1 calc R . .
H44C H 0.6421 0.3226 0.7695 0.107 Uiso 1 1 calc R . .
C45 C 0.7303(5) 0.4693(3) 0.7044(4) 0.0746(17) Uani 1 1 d . . .
H45A H 0.7355 0.5045 0.7499 0.112 Uiso 1 1 calc R . .
H45B H 0.7002 0.4925 0.6623 0.112 Uiso 1 1 calc R . .
H45C H 0.8041 0.4568 0.7033 0.112 Uiso 1 1 calc R . .
C46 C 0.4355(5) 0.1670(3) 0.5214(3) 0.0612(13) Uani 1 1 d . . .
H46 H 0.4181 0.1548 0.5668 0.073 Uiso 1 1 calc R . .
C47 C 0.3340(6) 0.1954(4) 0.4793(4) 0.088(2) Uani 1 1 d . . .
H47A H 0.2715 0.1550 0.4641 0.132 Uiso 1 1 calc R . .
H47B H 0.3489 0.2119 0.4360 0.132 Uiso 1 1 calc R . .
H47C H 0.3160 0.2379 0.5108 0.132 Uiso 1 1 calc R . .
C48 C 0.4558(7) 0.0935(4) 0.4790(4) 0.094(2) Uani 1 1 d . . .
H48A H 0.3880 0.0575 0.4647 0.141 Uiso 1 1 calc R . .
H48B H 0.5153 0.0729 0.5102 0.141 Uiso 1 1 calc R . .
H48C H 0.4771 0.1030 0.4351 0.141 Uiso 1 1 calc R . .
C49 C 0.3606(4) 0.4042(3) 0.6113(3) 0.0472(11) Uani 1 1 d . . .
C50 C 0.3059(5) 0.4628(3) 0.6347(3) 0.0662(15) Uani 1 1 d . . .
H50 H 0.2835 0.4640 0.6788 0.079 Uiso 1 1 calc R . .
C51 C 0.2835(6) 0.5196(4) 0.5947(4) 0.0804(19) Uani 1 1 d . . .
H51 H 0.2461 0.5590 0.6117 0.097 Uiso 1 1 calc R . .
C52 C 0.3147(5) 0.5196(3) 0.5311(4) 0.0726(17) Uani 1 1 d . . .
H52 H 0.2991 0.5586 0.5041 0.087 Uiso 1 1 calc R . .
C53 C 0.3690(5) 0.4624(3) 0.5066(3) 0.0654(15) Uani 1 1 d . . .
H53 H 0.3912 0.4618 0.4626 0.078 Uiso 1 1 calc R . .
C54 C 0.3913(4) 0.4050(3) 0.5470(3) 0.0535(12) Uani 1 1 d . . .
H54 H 0.4285 0.3657 0.5296 0.064 Uiso 1 1 calc R . .
C55 C 0.4758(4) 0.0413(3) 0.8263(3) 0.0481(11) Uani 1 1 d . . .
C56 C 0.4084(5) -0.0268(3) 0.8015(5) 0.087(2) Uani 1 1 d . . .
H56 H 0.3493 -0.0322 0.7585 0.104 Uiso 1 1 calc R . .
C57 C 0.4229(7) -0.0872(4) 0.8362(6) 0.111(3) Uani 1 1 d . . .
H57 H 0.3751 -0.1332 0.8167 0.133 Uiso 1 1 calc R . .
C58 C 0.5064(7) -0.0809(4) 0.8989(5) 0.093(2) Uani 1 1 d . . .
H58 H 0.5162 -0.1223 0.9234 0.111 Uiso 1 1 calc R . .
C59 C 0.5749(6) -0.0153(4) 0.9258(4) 0.0743(17) Uani 1 1 d . . .
H59 H 0.6339 -0.0108 0.9686 0.089 Uiso 1 1 calc R . .
C60 C 0.5586(5) 0.0455(3) 0.8906(3) 0.0595(13) Uani 1 1 d . . .
H60 H 0.6058 0.0916 0.9112 0.071 Uiso 1 1 calc R . .
B1 B 0.3857(4) 0.3379(3) 0.6561(3) 0.0426(12) Uani 1 1 d . . .
B2 B 0.4548(4) 0.1123(3) 0.7878(3) 0.0391(11) Uani 1 1 d . . .
C61 C 0.3813(8) 0.2937(12) 0.1944(6) 0.153(6) Uani 1 1 d . . .
C62 C 0.4118(8) 0.3642(7) 0.2378(7) 0.124(3) Uani 1 1 d . . .
H62 H 0.4030 0.4079 0.2167 0.149 Uiso 1 1 calc R . .
C63 C 0.4534(8) 0.3703(8) 0.3089(7) 0.132(4) Uani 1 1 d . . .
H63 H 0.4749 0.4192 0.3382 0.158 Uiso 1 1 calc R . .
C64 C 0.4667(9) 0.3112(9) 0.3417(7) 0.131(4) Uani 1 1 d . . .
H64 H 0.4931 0.3183 0.3935 0.158 Uiso 1 1 calc R . .
C65 C 0.4427(10) 0.2417(10) 0.3014(9) 0.148(4) Uani 1 1 d . . .
H65 H 0.4583 0.1997 0.3240 0.177 Uiso 1 1 calc R . .
C66 C 0.3963(10) 0.2314(8) 0.2286(9) 0.143(4) Uani 1 1 d . . .
H66 H 0.3740 0.1821 0.2005 0.172 Uiso 1 1 calc R . .
C67 C 0.3366(13) 0.2890(9) 0.1149(9) 0.196(6) Uiso 1 1 d . . .
H67A H 0.3182 0.2362 0.0906 0.294 Uiso 1 1 calc R . .
H67B H 0.3920 0.3141 0.0954 0.294 Uiso 1 1 calc R . .
H67C H 0.2697 0.3137 0.1060 0.294 Uiso 1 1 calc R . .
C68 C 0.9542(10) 0.5634(6) 0.0165(6) 0.110(3) Uani 1 1 d . . .
C69 C 0.8978(9) 0.5085(7) -0.0422(6) 0.121(3) Uani 1 1 d . . .
H69 H 0.8274 0.5144 -0.0713 0.146 Uiso 1 1 calc R . .
C70 C 1.0553(9) 0.5546(7) 0.0577(5) 0.114(3) Uani 1 1 d . . .
H70 H 1.0938 0.5931 0.0979 0.137 Uiso 1 1 calc R . .
C71 C 0.9002(19) 0.6202(17) 0.0215(15) 0.152(9) Uani 0.50 1 d P . .
H71A H 0.8300 0.6095 -0.0167 0.229 Uiso 0.50 1 calc PR . .
H71B H 0.9442 0.6647 0.0153 0.229 Uiso 0.50 1 calc PR . .
H71C H 0.8852 0.6293 0.0698 0.229 Uiso 0.50 1 calc PR . .
C72 C 0.0918(12) 1.0571(7) 0.0497(9) 0.239(8) Uiso 1 1 d D . .
C73 C -0.0007(9) 0.9332(5) 0.0104(6) 0.144(4) Uiso 1 1 d D . .
H73 H -0.0015 0.8827 0.0176 0.173 Uiso 1 1 calc R . .
C74 C 0.0886(11) 0.9825(7) 0.0605(7) 0.204(6) Uiso 1 1 d D . .
H74 H 0.1413 0.9666 0.0978 0.245 Uiso 1 1 calc R . .
C75 C 0.175(3) 1.1181(12) 0.0924(19) 0.32(2) Uiso 0.50 1 d PD . .
H75A H 0.1607 1.1643 0.0736 0.483 Uiso 0.50 1 calc PR . .
H75B H 0.2482 1.1063 0.0889 0.483 Uiso 0.50 1 calc PR . .
H75C H 0.1726 1.1252 0.1437 0.483 Uiso 0.50 1 calc PR . .
Li1 Li 0.9266(9) 0.2829(7) 0.2584(6) 0.077(3) Uani 1 1 d . . .
O1 O 1.0639(5) 0.3220(3) 0.3336(3) 0.1145(18) Uiso 1 1 d D A .
C76 C 1.1592(9) 0.2846(6) 0.3421(6) 0.138(4) Uiso 1 1 d D . .
H76A H 1.1895 0.2830 0.3945 0.166 Uiso 1 1 calc R A .
H76B H 1.2165 0.3131 0.3258 0.166 Uiso 1 1 calc R . .
C77 C 1.1335(12) 0.2076(7) 0.2994(8) 0.192(6) Uiso 1 1 d D A .
H77A H 1.2008 0.1834 0.3064 0.288 Uiso 1 1 calc R . .
H77B H 1.1047 0.2091 0.2473 0.288 Uiso 1 1 calc R . .
H77C H 1.0777 0.1790 0.3160 0.288 Uiso 1 1 calc R . .
C78 C 1.0906(9) 0.3930(6) 0.3750(6) 0.142(4) Uiso 1 1 d D . .
H78A H 1.1452 0.4221 0.3570 0.171 Uiso 1 1 calc R A .
H78B H 1.1258 0.3898 0.4265 0.171 Uiso 1 1 calc R . .
C79 C 0.9956(11) 0.4324(7) 0.3729(7) 0.177(5) Uiso 1 1 d D A .
H79A H 1.0187 0.4821 0.4043 0.265 Uiso 1 1 calc R . .
H79B H 0.9410 0.4037 0.3904 0.265 Uiso 1 1 calc R . .
H79C H 0.9626 0.4380 0.3224 0.265 Uiso 1 1 calc R . .
O2 O 0.7802(6) 0.2735(4) 0.2787(4) 0.129(2) Uiso 1 1 d D A .
C80 C 0.7537(10) 0.2392(7) 0.3368(7) 0.150(4) Uiso 1 1 d D . .
H80A H 0.6856 0.2024 0.3179 0.180 Uiso 1 1 calc R A .
H80B H 0.7438 0.2777 0.3767 0.180 Uiso 1 1 calc R . .
C81 C 0.856(3) 0.200(2) 0.363(2) 0.45(2) Uiso 1 1 d D A .
H81A H 0.8466 0.1758 0.4040 0.679 Uiso 1 1 calc R . .
H81B H 0.9221 0.2375 0.3800 0.679 Uiso 1 1 calc R . .
H81C H 0.8632 0.1624 0.3230 0.679 Uiso 1 1 calc R . .
C82 C 0.6865(9) 0.3044(7) 0.2450(6) 0.133(3) Uiso 1 1 d D . .
H82A H 0.6698 0.3439 0.2812 0.160 Uiso 1 1 calc R A .
H82B H 0.6217 0.2648 0.2272 0.160 Uiso 1 1 calc R . .
C83 C 0.7069(14) 0.3369(9) 0.1833(8) 0.201(7) Uiso 1 1 d D A .
H83A H 0.6408 0.3573 0.1596 0.302 Uiso 1 1 calc R . .
H83B H 0.7241 0.2979 0.1479 0.302 Uiso 1 1 calc R . .
H83C H 0.7695 0.3773 0.2014 0.302 Uiso 1 1 calc R . .
O3 O 0.8856(11) 0.3572(9) 0.1939(8) 0.192(5) Uiso 0.67 1 d PD A .
C84 C 0.9613(15) 0.3998(10) 0.1625(11) 0.160(7) Uiso 0.67 1 d PD . .
H84A H 0.9932 0.4490 0.1946 0.192 Uiso 0.67 1 calc PR A .
H84B H 0.9232 0.4080 0.1132 0.192 Uiso 0.67 1 calc PR . .
C85 C 1.0478(12) 0.3499(8) 0.1588(9) 0.122(5) Uiso 0.67 1 d PD A .
H85A H 1.1049 0.3741 0.1399 0.183 Uiso 0.67 1 calc PR . .
H85B H 1.0142 0.3021 0.1260 0.183 Uiso 0.67 1 calc PR . .
H85C H 1.0814 0.3407 0.2079 0.183 Uiso 0.67 1 calc PR . .
C86 C 0.7902(15) 0.3965(11) 0.1954(11) 0.165(7) Uiso 0.67 1 d PD . .
H86A H 0.7483 0.3993 0.1451 0.198 Uiso 0.67 1 calc PR A .
H86B H 0.8135 0.4481 0.2243 0.198 Uiso 0.67 1 calc PR . .
C87 C 0.7236(16) 0.3517(13) 0.2298(14) 0.177 Uiso 0.67 1 d PD A .
H87A H 0.6587 0.3760 0.2346 0.265 Uiso 0.67 1 calc PR . .
H87B H 0.7678 0.3475 0.2784 0.265 Uiso 0.67 1 calc PR . .
H87C H 0.6995 0.3015 0.1995 0.265 Uiso 0.67 1 calc PR . .
O4 O 0.9304(9) 0.2383(6) 0.1702(6) 0.135(3) Uiso 0.650(10) 1 d PD A 1
C88 C 0.898(2) 0.1515(11) 0.1505(14) 0.200(7) Uiso 0.650(10) 1 d PD A 1
H88A H 0.9603 0.1265 0.1402 0.240 Uiso 0.650(10) 1 calc PR A 1
H88B H 0.8765 0.1326 0.1915 0.240 Uiso 0.650(10) 1 calc PR A 1
C89 C 0.8035(12) 0.1364(8) 0.0851(8) 0.115(3) Uiso 0.650(10) 1 d PD A 1
H89A H 0.7783 0.0822 0.0716 0.172 Uiso 0.650(10) 1 calc PR A 1
H89B H 0.8262 0.1540 0.0446 0.172 Uiso 0.650(10) 1 calc PR A 1
H89C H 0.7430 0.1628 0.0956 0.172 Uiso 0.650(10) 1 calc PR A 1
C90 C 0.9966(19) 0.2625(13) 0.1263(13) 0.189(7) Uiso 0.650(10) 1 d PD A 1
H90A H 0.9702 0.2327 0.0760 0.226 Uiso 0.650(10) 1 calc PR A 1
H90B H 1.0742 0.2548 0.1466 0.226 Uiso 0.650(10) 1 calc PR A 1
C91 C 0.991(3) 0.3397(14) 0.1247(19) 0.282(13) Uiso 0.650(10) 1 d PD A 1
H91A H 1.0368 0.3565 0.0941 0.423 Uiso 0.650(10) 1 calc PR A 1
H91B H 1.0182 0.3690 0.1746 0.423 Uiso 0.650(10) 1 calc PR A 1
H91C H 0.9141 0.3469 0.1043 0.423 Uiso 0.650(10) 1 calc PR A 1
O4' O 0.8611(9) 0.1902(6) 0.2432(5) 0.135(3) Uiso 0.68 1 d PD A 2
C88' C 0.837(2) 0.1506(11) 0.2996(10) 0.200(7) Uiso 0.68 1 d PD A 2
H88C H 0.8888 0.1133 0.3091 0.240 Uiso 0.683(10) 1 calc PR A 2
H88D H 0.7607 0.1236 0.2824 0.240 Uiso 0.683(10) 1 calc PR A 2
C89' C 0.8487(13) 0.2056(9) 0.3681(7) 0.115(3) Uiso 0.68 1 d PD A 2
H89D H 0.8402 0.1787 0.4072 0.172 Uiso 0.683(10) 1 calc PR A 2
H89E H 0.7917 0.2389 0.3599 0.172 Uiso 0.683(10) 1 calc PR A 2
H89F H 0.9221 0.2355 0.3824 0.172 Uiso 0.683(10) 1 calc PR A 2
C90' C 0.855(2) 0.1324(11) 0.1761(11) 0.189(7) Uiso 0.68 1 d PD A 2
H90C H 0.9182 0.1030 0.1839 0.226 Uiso 0.683(10) 1 calc PR A 2
H90D H 0.7849 0.0977 0.1611 0.226 Uiso 0.683(10) 1 calc PR A 2
C91' C 0.862(3) 0.1813(18) 0.1217(12) 0.282(13) Uiso 0.68 1 d PD A 2
H91D H 0.8590 0.1501 0.0745 0.423 Uiso 0.683(10) 1 calc PR A 2
H91E H 0.9309 0.2158 0.1389 0.423 Uiso 0.683(10) 1 calc PR A 2
H91F H 0.7989 0.2101 0.1158 0.423 Uiso 0.683(10) 1 calc PR A 2

loop_
_atom_site_aniso_label
_atom_site_aniso_U_11
_atom_site_aniso_U_22
_atom_site_aniso_U_33
_atom_site_aniso_U_23
_atom_site_aniso_U_13
_atom_site_aniso_U_12
In1 0.03186(19) 0.0409(2) 0.03754(19) 0.00967(13) 0.00560(12) 0.00878(12)
N1 0.039(2) 0.048(2) 0.044(2) 0.0123(17) 0.0106(16) 0.0138(17)
N2 0.0292(18) 0.042(2) 0.048(2) 0.0084(16) 0.0061(15) 0.0047(15)
N3 0.0306(18) 0.044(2) 0.0379(19) 0.0111(16) 0.0054(15) 0.0073(15)
N4 0.0357(19) 0.044(2) 0.044(2) 0.0161(16) 0.0117(16) 0.0113(16)
C1 0.046(3) 0.068(3) 0.051(3) 0.021(2) 0.017(2) 0.029(2)
C2 0.069(4) 0.089(4) 0.055(3) 0.009(3) 0.014(3) 0.047(3)
C3 0.099(6) 0.180(9) 0.070(4) 0.010(5) 0.024(4) 0.098(6)
C4 0.091(6) 0.226(11) 0.088(6) 0.030(6) 0.035(5) 0.107(7)
C5 0.054(4) 0.187(9) 0.080(5) 0.042(5) 0.023(3) 0.059(5)
C6 0.044(3) 0.107(5) 0.067(4) 0.026(3) 0.013(3) 0.030(3)
C7 0.080(4) 0.083(4) 0.061(4) -0.004(3) 0.005(3) 0.040(4)
C8 0.111(6) 0.110(6) 0.062(4) -0.013(4) 0.005(4) 0.042(5)
C9 0.101(6) 0.101(6) 0.092(5) 0.006(4) 0.008(4) 0.023(5)
C10 0.042(3) 0.149(7) 0.078(5) -0.010(4) -0.004(3) 0.023(4)
C11 0.090(6) 0.201(10) 0.061(4) 0.010(5) -0.009(4) -0.025(6)
C12 0.100(7) 0.127(8) 0.145(9) 0.016(6) -0.027(6) 0.018(6)
C13 0.029(2) 0.045(2) 0.055(3) 0.012(2) 0.005(2) 0.0082(18)
C14 0.035(2) 0.056(3) 0.062(3) 0.013(2) 0.009(2) 0.010(2)
C15 0.039(3) 0.084(4) 0.076(4) 0.013(3) 0.025(3) 0.009(3)
C16 0.035(3) 0.102(5) 0.098(5) 0.003(4) 0.018(3) -0.011(3)
C17 0.044(3) 0.090(4) 0.070(4) -0.006(3) 0.006(3) -0.014(3)
C18 0.036(3) 0.061(3) 0.064(3) 0.006(3) 0.010(2) 0.002(2)
C19 0.043(3) 0.066(3) 0.057(3) 0.007(3) 0.017(2) 0.011(2)
C20 0.100(5) 0.098(5) 0.062(4) 0.020(4) 0.020(4) 0.027(4)
C21 0.115(6) 0.083(5) 0.079(5) 0.005(4) 0.016(4) 0.031(4)
C22 0.052(3) 0.073(4) 0.061(3) -0.004(3) 0.017(3) -0.002(3)
C23 0.123(7) 0.124(7) 0.126(7) 0.004(6) 0.069(6) 0.024(6)
C24 0.098(7) 0.347(19) 0.070(5) -0.045(8) 0.030(5) -0.046(9)
C25 0.031(2) 0.046(2) 0.042(2) 0.016(2) 0.0059(18) 0.0091(18)
C26 0.039(3) 0.060(3) 0.050(3) 0.008(2) 0.008(2) 0.014(2)
C27 0.033(3) 0.083(4) 0.076(4) 0.008(3) 0.008(3) 0.019(3)
C28 0.031(3) 0.080(4) 0.078(4) 0.006(3) -0.003(3) 0.009(3)
C29 0.045(3) 0.060(3) 0.059(3) -0.002(3) -0.008(2) 0.002(2)
C30 0.039(2) 0.053(3) 0.044(3) 0.010(2) 0.004(2) 0.011(2)
C31 0.040(3) 0.106(5) 0.055(3) -0.006(3) 0.006(2) 0.028(3)
C32 0.105(5) 0.112(6) 0.063(4) 0.022(4) 0.026(4) 0.052(5)
C33 0.087(5) 0.078(4) 0.079(4) -0.012(3) 0.034(4) 0.005(3)
C34 0.051(3) 0.074(4) 0.052(3) -0.004(3) 0.005(2) 0.012(3)
C35 0.098(5) 0.092(5) 0.086(5) 0.005(4) 0.044(4) 0.006(4)
C36 0.102(5) 0.079(4) 0.073(4) -0.005(3) 0.025(4) 0.024(4)
C37 0.037(2) 0.048(3) 0.041(2) 0.019(2) 0.0087(19) 0.0148(19)
C38 0.041(2) 0.052(3) 0.046(3) 0.022(2) 0.007(2) 0.014(2)
C39 0.041(3) 0.067(3) 0.061(3) 0.029(3) 0.017(2) 0.016(2)
C40 0.057(3) 0.084(4) 0.064(3) 0.030(3) 0.033(3) 0.031(3)
C41 0.065(3) 0.076(4) 0.051(3) 0.016(3) 0.023(3) 0.029(3)
C42 0.050(3) 0.058(3) 0.048(3) 0.015(2) 0.013(2) 0.022(2)
C43 0.040(3) 0.054(3) 0.053(3) 0.018(2) 0.010(2) 0.005(2)
C44 0.080(4) 0.069(4) 0.055(3) 0.014(3) 0.000(3) -0.003(3)
C45 0.075(4) 0.057(3) 0.091(4) 0.022(3) 0.019(3) -0.002(3)
C46 0.062(3) 0.061(3) 0.056(3) 0.002(3) 0.011(3) 0.011(3)
C47 0.072(4) 0.087(5) 0.090(5) 0.007(4) 0.000(4) 0.001(4)
C48 0.109(6) 0.066(4) 0.101(5) -0.003(4) 0.026(4) 0.013(4)
C49 0.039(2) 0.047(3) 0.053(3) 0.018(2) 0.002(2) 0.007(2)
C50 0.075(4) 0.057(3) 0.072(4) 0.021(3) 0.017(3) 0.025(3)
C51 0.098(5) 0.060(4) 0.085(5) 0.022(3) 0.014(4) 0.034(3)
C52 0.078(4) 0.057(3) 0.077(4) 0.032(3) -0.005(3) 0.013(3)
C53 0.054(3) 0.076(4) 0.066(4) 0.035(3) 0.003(3) 0.008(3)
C54 0.045(3) 0.057(3) 0.059(3) 0.026(2) 0.005(2) 0.011(2)
C55 0.037(2) 0.048(3) 0.066(3) 0.021(2) 0.017(2) 0.015(2)
C56 0.064(4) 0.053(3) 0.134(6) 0.032(4) 0.001(4) 0.009(3)
C57 0.086(5) 0.064(4) 0.172(9) 0.049(5) 0.000(5) 0.003(4)
C58 0.093(5) 0.068(4) 0.139(7) 0.059(5) 0.040(5) 0.030(4)
C59 0.084(4) 0.081(4) 0.078(4) 0.044(4) 0.032(3) 0.035(4)
C60 0.069(3) 0.056(3) 0.061(3) 0.024(3) 0.020(3) 0.020(3)
B1 0.034(3) 0.042(3) 0.047(3) 0.008(2) 0.002(2) 0.005(2)
B2 0.034(3) 0.042(3) 0.043(3) 0.006(2) 0.012(2) 0.012(2)
C61 0.076(6) 0.294(19) 0.086(7) 0.000(10) 0.025(5) 0.057(9)
C62 0.092(6) 0.166(10) 0.110(8) -0.015(7) 0.039(6) 0.039(6)
C63 0.084(6) 0.188(12) 0.120(9) -0.001(8) 0.032(6) 0.037(7)
C64 0.111(8) 0.174(12) 0.117(8) 0.026(9) 0.038(6) 0.046(8)
C65 0.109(8) 0.197(14) 0.140(11) 0.014(10) 0.045(8) 0.034(8)
C66 0.099(8) 0.157(11) 0.168(13) -0.009(10) 0.053(8) 0.006(7)
C68 0.131(9) 0.102(7) 0.110(7) 0.030(6) 0.061(7) -0.009(6)
C69 0.121(8) 0.123(8) 0.103(7) 0.035(6) 0.010(6) -0.043(7)
C70 0.120(8) 0.125(8) 0.072(5) 0.003(5) 0.008(5) -0.045(6)
C71 0.116(17) 0.19(3) 0.17(2) 0.06(2) 0.054(16) 0.031(17)
Li1 0.069(6) 0.093(7) 0.065(6) 0.020(5) 0.005(5) 0.008(5)

loop_
_atom_type_symbol
_atom_type_description
_atom_type_scat_dispersion_real
_atom_type_scat_dispersion_imag
_atom_type_scat_source
C C 0.0033 0.0016 'International Tables Vol C Tables 4.2.6.8 and 6.1.1.4'
H H 0.0000 0.0000 'International Tables Vol C Tables 4.2.6.8 and 6.1.1.4'
N N 0.0061 0.0033 'International Tables Vol C Tables 4.2.6.8 and 6.1.1.4'
In In -0.7276 1.3100 'International Tables Vol C Tables 4.2.6.8 and 6.1.1.4'
O O 0.0106 0.0060 'International Tables Vol C Tables 4.2.6.8 and 6.1.1.4'
Li Li -0.0003 0.0001 'International Tables Vol C Tables 4.2.6.8 and 6.1.1.4'
B B 0.0013 0.0007 'International Tables Vol C Tables 4.2.6.8 and 6.1.1.4'

loop_
_geom_angle_atom_site_label_1
_geom_angle_atom_site_label_2
_geom_angle_atom_site_label_3
_geom_angle
_geom_angle_site_symmetry_1
_geom_angle_site_symmetry_3
_geom_angle_publ_flag
N2 In1 N1 127.00(14) . . ?
N2 In1 N4 141.77(15) . . ?
N1 In1 N4 67.06(14) . . ?
N2 In1 N3 67.41(13) . . ?
N1 In1 N3 143.32(14) . . ?
N4 In1 N3 125.73(13) . . ?
N2 In1 B2 33.91(15) . . ?
N1 In1 B2 147.74(15) . . ?
N4 In1 B2 145.20(14) . . ?
N3 In1 B2 33.50(15) . . ?
N2 In1 B1 145.71(14) . . ?
N1 In1 B1 33.62(16) . . ?
N4 In1 B1 33.46(16) . . ?
N3 In1 B1 146.83(14) . . ?
B2 In1 B1 178.41(16) . . ?
C1 N1 B1 131.0(4) . . ?
C1 N1 In1 135.1(3) . . ?
B1 N1 In1 91.3(3) . . ?
C13 N2 B2 129.5(4) . . ?
C13 N2 In1 134.5(3) . . ?
B2 N2 In1 90.9(3) . . ?
C25 N3 B2 131.3(4) . . ?
C25 N3 In1 135.3(3) . . ?
B2 N3 In1 90.9(3) . . ?
C37 N4 B1 132.7(4) . . ?
C37 N4 In1 134.2(3) . . ?
B1 N4 In1 91.4(3) . . ?
C2 C1 N1 119.5(5) . . ?
C2 C1 C6 119.6(5) . . ?
N1 C1 C6 120.8(5) . . ?
C3 C2 C1 119.1(6) . . ?
C3 C2 C7 120.5(6) . . ?
C1 C2 C7 120.4(5) . . ?
C4 C3 C2 121.3(7) . . ?
C3 C4 C5 120.3(6) . . ?
C4 C5 C6 120.6(7) . . ?
C5 C6 C1 118.8(6) . . ?
C5 C6 C10 119.0(6) . . ?
C1 C6 C10 122.3(5) . . ?
C9 C7 C2 112.4(6) . . ?
C9 C7 C8 112.1(6) . . ?
C2 C7 C8 113.7(6) . . ?
C6 C10 C11 111.5(7) . . ?
C6 C10 C12 110.5(7) . . ?
C11 C10 C12 111.0(6) . . ?
N2 C13 C14 121.5(4) . . ?
N2 C13 C18 119.4(4) . . ?
C14 C13 C18 119.1(4) . . ?
C15 C14 C13 119.5(5) . . ?
C15 C14 C19 118.7(5) . . ?
C13 C14 C19 121.8(4) . . ?
C16 C15 C14 120.9(5) . . ?
C17 C16 C15 119.7(5) . . ?
C16 C17 C18 121.6(6) . . ?
C17 C18 C13 119.2(5) . . ?
C17 C18 C22 120.8(5) . . ?
C13 C18 C22 119.9(4) . . ?
C20 C19 C14 112.7(5) . . ?
C20 C19 C21 110.3(5) . . ?
C14 C19 C21 110.7(5) . . ?
C24 C22 C18 115.3(6) . . ?
C24 C22 C23 111.4(8) . . ?
C18 C22 C23 110.1(6) . . ?
N3 C25 C26 121.0(4) . . ?
N3 C25 C30 119.2(4) . . ?
C26 C25 C30 119.7(4) . . ?
C27 C26 C25 118.2(5) . . ?
C27 C26 C31 119.7(5) . . ?
C25 C26 C31 122.1(4) . . ?
C28 C27 C26 121.8(5) . . ?
C27 C28 C29 119.8(5) . . ?
C28 C29 C30 121.6(5) . . ?
C29 C30 C25 118.8(5) . . ?
C29 C30 C34 120.7(5) . . ?
C25 C30 C34 120.4(4) . . ?
C26 C31 C32 110.5(6) . . ?
C26 C31 C33 111.8(5) . . ?
C32 C31 C33 110.7(5) . . ?
C35 C34 C36 110.7(5) . . ?
C35 C34 C30 113.1(5) . . ?
C36 C34 C30 114.1(5) . . ?
N4 C37 C42 119.3(4) . . ?
N4 C37 C38 121.2(4) . . ?
C42 C37 C38 119.4(4) . . ?
C39 C38 C37 119.1(5) . . ?
C39 C38 C43 120.1(4) . . ?
C37 C38 C43 120.7(4) . . ?
C40 C39 C38 121.3(5) . . ?
C39 C40 C41 119.8(5) . . ?
C40 C41 C42 121.1(5) . . ?
C41 C42 C37 119.3(5) . . ?
C41 C42 C46 121.0(5) . . ?
C37 C42 C46 119.7(4) . . ?
C45 C43 C38 114.5(4) . . ?
C45 C43 C44 110.0(5) . . ?
C38 C43 C44 110.4(4) . . ?
C47 C46 C42 111.9(5) . . ?
C47 C46 C48 111.3(5) . . ?
C42 C46 C48 114.2(5) . . ?
C54 C49 C50 117.2(5) . . ?
C54 C49 B1 121.0(4) . . ?
C50 C49 B1 121.8(5) . . ?
C51 C50 C49 121.1(6) . . ?
C52 C51 C50 120.8(6) . . ?
C51 C52 C53 119.4(5) . . ?
C52 C53 C54 119.7(6) . . ?
C49 C54 C53 121.8(5) . . ?
C56 C55 C60 115.1(5) . . ?
C56 C55 B2 122.6(5) . . ?
C60 C55 B2 122.2(4) . . ?
C57 C56 C55 123.0(7) . . ?
C58 C57 C56 120.0(7) . . ?
C59 C58 C57 119.5(6) . . ?
C58 C59 C60 120.0(6) . . ?
C59 C60 C55 122.5(6) . . ?
N4 B1 N1 110.3(4) . . ?
N4 B1 C49 124.4(4) . . ?
N1 B1 C49 125.3(4) . . ?
N4 B1 In1 55.2(2) . . ?
N1 B1 In1 55.1(2) . . ?
C49 B1 In1 177.3(3) . . ?
N3 B2 N2 110.8(4) . . ?
N3 B2 C55 124.9(4) . . ?
N2 B2 C55 124.3(4) . . ?
N3 B2 In1 55.6(2) . . ?
N2 B2 In1 55.2(2) . . ?
C55 B2 In1 179.2(4) . . ?
C62 C61 C66 117.9(11) . . ?
C62 C61 C67 117.7(17) . . ?
C66 C61 C67 124.4(17) . . ?
C63 C62 C61 119.2(13) . . ?
C62 C63 C64 123.1(13) . . ?
C63 C64 C65 119.8(13) . . ?
C64 C65 C66 119.9(15) . . ?
C65 C66 C61 119.9(14) . . ?
C71 C68 C70 129.1(17) . . ?
C71 C68 C69 110.6(18) . . ?
C70 C68 C69 120.2(11) . . ?
C70 C69 C68 118.7(11) 2_765 . ?
C69 C70 C68 121.0(9) 2_765 . ?
C74 C72 C75 124.7(9) . . ?
C74 C72 C73 112.4(7) . 2_575 ?
C75 C72 C73 123.0(8) . 2_575 ?
C74 C73 C72 134.1(10) . 2_575 ?
C72 C74 C73 113.5(8) . . ?
O4' Li1 O4 72.4(7) . . ?
O4' Li1 O1 123.6(7) . . ?
O4 Li1 O1 120.2(7) . . ?
O4' Li1 O2 65.4(5) . . ?
O4 Li1 O2 115.5(7) . . ?
O1 Li1 O2 123.4(6) . . ?
O4' Li1 O3 125.5(8) . . ?
O4 Li1 O3 74.7(7) . . ?
O1 Li1 O3 110.4(7) . . ?
O2 Li1 O3 92.5(6) . . ?
C78 O1 C76 109.8(8) . . ?
C78 O1 Li1 126.3(7) . . ?
C76 O1 Li1 122.7(7) . . ?
O1 C76 C77 111.5(9) . . ?
O1 C78 C79 112.6(10) . . ?
C82 O2 C80 107.6(8) . . ?
C82 O2 Li1 126.9(7) . . ?
C80 O2 Li1 125.2(7) . . ?
O2 C80 C81 103.0(13) . . ?
O2 C82 C83 110.0(9) . . ?
C86 O3 C84 109.1(14) . . ?
C86 O3 Li1 121.3(11) . . ?
C84 O3 Li1 125.8(11) . . ?
O3 C84 C85 102.6(12) . . ?
O3 C86 C87 104.6(13) . . ?
C90 O4 C88 110.8(17) . . ?
C90 O4 Li1 127.7(13) . . ?
C88 O4 Li1 116.7(13) . . ?
C89 C88 O4 106.6(14) . . ?
O4 C90 C91 109.4(16) . . ?
C88' O4' C90' 108.0(13) . . ?
C88' O4' Li1 125.8(11) . . ?
C90' O4' Li1 123.5(11) . . ?
O4' C88' C89' 109.5(13) . . ?
C91' C90' O4' 100.9(14) . . ?

loop_
_geom_bond_atom_site_label_1
_geom_bond_atom_site_label_2
_geom_bond_distance
_geom_bond_site_symmetry_2
_geom_bond_publ_flag
In1 N2 2.123(4) . ?
In1 N1 2.129(4) . ?
In1 N4 2.132(3) . ?
In1 N3 2.133(3) . ?
In1 B2 2.585(5) . ?
In1 B1 2.596(5) . ?
N1 C1 1.412(6) . ?
N1 B1 1.437(7) . ?
N2 C13 1.403(6) . ?
N2 B2 1.442(6) . ?
N3 C25 1.411(5) . ?
N3 B2 1.427(6) . ?
N4 C37 1.406(6) . ?
N4 B1 1.431(6) . ?
C1 C2 1.408(8) . ?
C1 C6 1.413(8) . ?
C2 C3 1.388(8) . ?
C2 C7 1.513(9) . ?
C3 C4 1.372(12) . ?
C4 C5 1.379(12) . ?
C5 C6 1.406(9) . ?
C6 C10 1.518(10) . ?
C7 C9 1.501(11) . ?
C7 C8 1.528(9) . ?
C10 C11 1.519(11) . ?
C10 C12 1.542(13) . ?
C13 C14 1.410(7) . ?
C13 C18 1.412(7) . ?
C14 C15 1.398(7) . ?
C14 C19 1.510(7) . ?
C15 C16 1.387(9) . ?
C16 C17 1.364(9) . ?
C17 C18 1.399(7) . ?
C18 C22 1.525(8) . ?
C19 C20 1.505(8) . ?
C19 C21 1.513(9) . ?
C22 C24 1.460(10) . ?
C22 C23 1.572(11) . ?
C25 C26 1.411(7) . ?
C25 C30 1.416(6) . ?
C26 C27 1.399(7) . ?
C26 C31 1.517(8) . ?
C27 C28 1.360(8) . ?
C28 C29 1.372(8) . ?
C29 C30 1.383(7) . ?
C30 C34 1.521(7) . ?
C31 C32 1.542(9) . ?
C31 C33 1.548(9) . ?
C34 C35 1.507(9) . ?
C34 C36 1.510(9) . ?
C37 C42 1.408(7) . ?
C37 C38 1.414(7) . ?
C38 C39 1.396(7) . ?
C38 C43 1.521(7) . ?
C39 C40 1.374(8) . ?
C40 C41 1.379(8) . ?
C41 C42 1.395(7) . ?
C42 C46 1.522(8) . ?
C43 C45 1.514(7) . ?
C43 C44 1.527(7) . ?
C46 C47 1.514(9) . ?
C46 C48 1.527(9) . ?
C49 C54 1.381(7) . ?
C49 C50 1.395(7) . ?
C49 B1 1.598(7) . ?
C50 C51 1.391(8) . ?
C51 C52 1.369(9) . ?
C52 C53 1.378(9) . ?
C53 C54 1.405(7) . ?
C55 C56 1.382(8) . ?
C55 C60 1.391(7) . ?
C55 B2 1.597(7) . ?
C56 C57 1.375(9) . ?
C57 C58 1.371(11) . ?
C58 C59 1.355(10) . ?
C59 C60 1.388(7) . ?
C61 C62 1.379(18) . ?
C61 C66 1.401(18) . ?
C61 C67 1.474(17) . ?
C62 C63 1.316(14) . ?
C63 C64 1.333(15) . ?
C64 C65 1.339(16) . ?
C65 C66 1.350(16) . ?
C68 C71 1.29(2) . ?
C68 C70 1.361(14) . ?
C68 C69 1.375(13) . ?
C69 C70 1.361(15) 2_765 ?
C70 C69 1.361(15) 2_765 ?
C72 C74 1.405(8) . ?
C72 C75 1.442(8) . ?
C72 C73 1.457(8) 2_575 ?
C73 C74 1.416(9) . ?
C73 C72 1.457(8) 2_575 ?
Li1 O4' 1.755(15) . ?
Li1 O4 1.770(16) . ?
Li1 O1 1.950(12) . ?
Li1 O2 1.971(13) . ?
Li1 O3 1.991(18) . ?
O1 C78 1.370(10) . ?
O1 C76 1.420(10) . ?
C76 C77 1.470(12) . ?
C78 C79 1.443(12) . ?
O2 C82 1.409(10) . ?
O2 C80 1.451(11) . ?
C80 C81 1.539(18) . ?
C82 C83 1.469(13) . ?
O3 C86 1.455(15) . ?
O3 C84 1.472(14) . ?
C84 C85 1.487(15) . ?
C86 C87 1.456(16) . ?
O4 C90 1.410(16) . ?
O4 C88 1.556(17) . ?
C88 C89 1.467(17) . ?
C90 C91 1.418(17) . ?
O4' C88' 1.465(15) . ?
O4' C90' 1.510(16) . ?
C88' C89' 1.486(17) . ?
C90' C91' 1.485(17) . ?

loop_
_geom_torsion_atom_site_label_1
_geom_torsion_atom_site_label_2
_geom_torsion_atom_site_label_3
_geom_torsion_atom_site_label_4
_geom_torsion
_geom_torsion_site_symmetry_1
_geom_torsion_site_symmetry_2
_geom_torsion_site_symmetry_3
_geom_torsion_site_symmetry_4
_geom_torsion_publ_flag
N2 In1 N1 C1 25.0(5) . . . . ?
N4 In1 N1 C1 163.5(5) . . . . ?
N3 In1 N1 C1 -76.9(5) . . . . ?
B2 In1 N1 C1 -16.2(6) . . . . ?
B1 In1 N1 C1 162.3(6) . . . . ?
N2 In1 N1 B1 -137.3(3) . . . . ?
N4 In1 N1 B1 1.2(3) . . . . ?
N3 In1 N1 B1 120.8(3) . . . . ?
B2 In1 N1 B1 -178.5(3) . . . . ?
N1 In1 N2 C13 13.9(5) . . . . ?
N4 In1 N2 C13 -85.7(5) . . . . ?
N3 In1 N2 C13 154.7(5) . . . . ?
B2 In1 N2 C13 154.9(6) . . . . ?
B1 In1 N2 C13 -27.8(6) . . . . ?
N1 In1 N2 B2 -141.0(3) . . . . ?
N4 In1 N2 B2 119.3(3) . . . . ?
N3 In1 N2 B2 -0.3(2) . . . . ?
B1 In1 N2 B2 177.2(3) . . . . ?
N2 In1 N3 C25 162.8(5) . . . . ?
N1 In1 N3 C25 -75.0(5) . . . . ?
N4 In1 N3 C25 24.3(5) . . . . ?
B2 In1 N3 C25 162.6(6) . . . . ?
B1 In1 N3 C25 -14.6(6) . . . . ?
N2 In1 N3 B2 0.3(3) . . . . ?
N1 In1 N3 B2 122.4(3) . . . . ?
N4 In1 N3 B2 -138.2(3) . . . . ?
B1 In1 N3 B2 -177.2(3) . . . . ?
N2 In1 N4 C37 -74.1(5) . . . . ?
N1 In1 N4 C37 164.7(5) . . . . ?
N3 In1 N4 C37 24.5(5) . . . . ?
B2 In1 N4 C37 -15.7(6) . . . . ?
B1 In1 N4 C37 165.9(6) . . . . ?
N2 In1 N4 B1 120.0(3) . . . . ?
N1 In1 N4 B1 -1.2(3) . . . . ?
N3 In1 N4 B1 -141.4(3) . . . . ?
B2 In1 N4 B1 178.5(3) . . . . ?
B1 N1 C1 C2 -115.2(6) . . . . ?
In1 N1 C1 C2 88.6(6) . . . . ?
B1 N1 C1 C6 67.7(7) . . . . ?
In1 N1 C1 C6 -88.5(6) . . . . ?
N1 C1 C2 C3 175.9(6) . . . . ?
C6 C1 C2 C3 -7.0(10) . . . . ?
N1 C1 C2 C7 -3.7(9) . . . . ?
C6 C1 C2 C7 173.4(6) . . . . ?
C1 C2 C3 C4 4.4(13) . . . . ?
C7 C2 C3 C4 -176.1(9) . . . . ?
C2 C3 C4 C5 0.5(16) . . . . ?
C3 C4 C5 C6 -2.6(15) . . . . ?
C4 C5 C6 C1 -0.1(12) . . . . ?
C4 C5 C6 C10 178.8(8) . . . . ?
C2 C1 C6 C5 4.9(9) . . . . ?
N1 C1 C6 C5 -178.0(6) . . . . ?
C2 C1 C6 C10 -174.0(6) . . . . ?
N1 C1 C6 C10 3.1(9) . . . . ?
C3 C2 C7 C9 -98.8(8) . . . . ?
C1 C2 C7 C9 80.8(8) . . . . ?
C3 C2 C7 C8 29.9(10) . . . . ?
C1 C2 C7 C8 -150.6(6) . . . . ?
C5 C6 C10 C11 66.3(9) . . . . ?
C1 C6 C10 C11 -114.8(7) . . . . ?
C5 C6 C10 C12 -57.7(9) . . . . ?
C1 C6 C10 C12 121.2(7) . . . . ?
B2 N2 C13 C14 59.2(7) . . . . ?
In1 N2 C13 C14 -87.5(5) . . . . ?
B2 N2 C13 C18 -122.4(5) . . . . ?
In1 N2 C13 C18 90.9(5) . . . . ?
N2 C13 C14 C15 -179.3(5) . . . . ?
C18 C13 C14 C15 2.2(7) . . . . ?
N2 C13 C14 C19 2.6(7) . . . . ?
C18 C13 C14 C19 -175.8(5) . . . . ?
C13 C14 C15 C16 -1.2(9) . . . . ?
C19 C14 C15 C16 176.9(6) . . . . ?
C14 C15 C16 C17 -0.1(10) . . . . ?
C15 C16 C17 C18 0.3(11) . . . . ?
C16 C17 C18 C13 0.8(10) . . . . ?
C16 C17 C18 C22 -178.0(6) . . . . ?
N2 C13 C18 C17 179.4(5) . . . . ?
C14 C13 C18 C17 -2.1(8) . . . . ?
N2 C13 C18 C22 -1.7(7) . . . . ?
C14 C13 C18 C22 176.8(5) . . . . ?
C15 C14 C19 C20 62.3(7) . . . . ?
C13 C14 C19 C20 -119.6(6) . . . . ?
C15 C14 C19 C21 -61.7(7) . . . . ?
C13 C14 C19 C21 116.3(6) . . . . ?
C17 C18 C22 C24 21.8(11) . . . . ?
C13 C18 C22 C24 -157.1(9) . . . . ?
C17 C18 C22 C23 -105.4(7) . . . . ?
C13 C18 C22 C23 75.8(7) . . . . ?
B2 N3 C25 C26 68.7(6) . . . . ?
In1 N3 C25 C26 -87.8(5) . . . . ?
B2 N3 C25 C30 -115.1(5) . . . . ?
In1 N3 C25 C30 88.4(5) . . . . ?
N3 C25 C26 C27 178.6(4) . . . . ?
C30 C25 C26 C27 2.4(7) . . . . ?
N3 C25 C26 C31 -1.3(7) . . . . ?
C30 C25 C26 C31 -177.5(5) . . . . ?
C25 C26 C27 C28 -1.0(8) . . . . ?
C31 C26 C27 C28 178.9(6) . . . . ?
C26 C27 C28 C29 -1.1(9) . . . . ?
C27 C28 C29 C30 1.8(9) . . . . ?
C28 C29 C30 C25 -0.4(8) . . . . ?
C28 C29 C30 C34 -177.1(5) . . . . ?
N3 C25 C30 C29 -178.0(4) . . . . ?
C26 C25 C30 C29 -1.7(7) . . . . ?
N3 C25 C30 C34 -1.3(6) . . . . ?
C26 C25 C30 C34 175.0(4) . . . . ?
C27 C26 C31 C32 -57.4(7) . . . . ?
C25 C26 C31 C32 122.5(5) . . . . ?
C27 C26 C31 C33 66.5(7) . . . . ?
C25 C26 C31 C33 -113.6(5) . . . . ?
C29 C30 C34 C35 -104.3(6) . . . . ?
C25 C30 C34 C35 79.0(6) . . . . ?
C29 C30 C34 C36 23.5(8) . . . . ?
C25 C30 C34 C36 -153.2(5) . . . . ?
B1 N4 C37 C42 -118.8(5) . . . . ?
In1 N4 C37 C42 80.6(5) . . . . ?
B1 N4 C37 C38 63.0(6) . . . . ?
In1 N4 C37 C38 -97.6(5) . . . . ?
N4 C37 C38 C39 179.0(4) . . . . ?
C42 C37 C38 C39 0.7(6) . . . . ?
N4 C37 C38 C43 2.6(6) . . . . ?
C42 C37 C38 C43 -175.6(4) . . . . ?
C37 C38 C39 C40 -0.4(7) . . . . ?
C43 C38 C39 C40 175.9(4) . . . . ?
C38 C39 C40 C41 0.0(8) . . . . ?
C39 C40 C41 C42 0.1(8) . . . . ?
C40 C41 C42 C37 0.2(7) . . . . ?
C40 C41 C42 C46 -178.5(5) . . . . ?
N4 C37 C42 C41 -178.9(4) . . . . ?
C38 C37 C42 C41 -0.6(7) . . . . ?
N4 C37 C42 C46 -0.1(6) . . . . ?
C38 C37 C42 C46 178.1(4) . . . . ?
C39 C38 C43 C45 27.3(6) . . . . ?
C37 C38 C43 C45 -156.4(4) . . . . ?
C39 C38 C43 C44 -97.5(5) . . . . ?
C37 C38 C43 C44 78.8(5) . . . . ?
C41 C42 C46 C47 -104.5(6) . . . . ?
C37 C42 C46 C47 76.8(6) . . . . ?
C41 C42 C46 C48 23.1(8) . . . . ?
C37 C42 C46 C48 -155.6(5) . . . . ?
C54 C49 C50 C51 0.0(8) . . . . ?
B1 C49 C50 C51 -179.2(5) . . . . ?
C49 C50 C51 C52 -0.1(10) . . . . ?
C50 C51 C52 C53 0.0(10) . . . . ?
C51 C52 C53 C54 0.2(9) . . . . ?
C50 C49 C54 C53 0.2(8) . . . . ?
B1 C49 C54 C53 179.4(5) . . . . ?
C52 C53 C54 C49 -0.3(8) . . . . ?
C60 C55 C56 C57 -1.6(11) . . . . ?
B2 C55 C56 C57 -177.0(7) . . . . ?
C55 C56 C57 C58 0.9(14) . . . . ?
C56 C57 C58 C59 -0.8(13) . . . . ?
C57 C58 C59 C60 1.4(11) . . . . ?
C58 C59 C60 C55 -2.2(9) . . . . ?
C56 C55 C60 C59 2.3(8) . . . . ?
B2 C55 C60 C59 177.7(5) . . . . ?
C37 N4 B1 N1 -164.5(4) . . . . ?
In1 N4 B1 N1 1.8(4) . . . . ?
C37 N4 B1 C49 17.0(8) . . . . ?
In1 N4 B1 C49 -176.8(4) . . . . ?
C37 N4 B1 In1 -166.2(5) . . . . ?
C1 N1 B1 N4 -165.2(5) . . . . ?
In1 N1 B1 N4 -1.8(4) . . . . ?
C1 N1 B1 C49 13.3(8) . . . . ?
In1 N1 B1 C49 176.8(4) . . . . ?
C1 N1 B1 In1 -163.5(6) . . . . ?
C54 C49 B1 N4 14.0(7) . . . . ?
C50 C49 B1 N4 -166.8(5) . . . . ?
C54 C49 B1 N1 -164.3(5) . . . . ?
C50 C49 B1 N1 14.9(7) . . . . ?
C54 C49 B1 In1 -67(8) . . . . ?
C50 C49 B1 In1 112(8) . . . . ?
N2 In1 B1 N4 -108.1(3) . . . . ?
N1 In1 B1 N4 178.0(4) . . . . ?
N3 In1 B1 N4 67.7(4) . . . . ?
B2 In1 B1 N4 -33(6) . . . . ?
N2 In1 B1 N1 74.0(4) . . . . ?
N4 In1 B1 N1 -178.0(4) . . . . ?
N3 In1 B1 N1 -110.3(3) . . . . ?
B2 In1 B1 N1 149(5) . . . . ?
N2 In1 B1 C49 -25(8) . . . . ?
N1 In1 B1 C49 -99(8) . . . . ?
N4 In1 B1 C49 83(8) . . . . ?
N3 In1 B1 C49 150(8) . . . . ?
B2 In1 B1 C49 50(11) . . . . ?
C25 N3 B2 N2 -164.1(4) . . . . ?
In1 N3 B2 N2 -0.4(4) . . . . ?
C25 N3 B2 C55 15.5(8) . . . . ?
In1 N3 B2 C55 179.3(4) . . . . ?
C25 N3 B2 In1 -163.7(5) . . . . ?
C13 N2 B2 N3 -156.6(4) . . . . ?
In1 N2 B2 N3 0.4(4) . . . . ?
C13 N2 B2 C55 23.8(7) . . . . ?
In1 N2 B2 C55 -179.3(4) . . . . ?
C13 N2 B2 In1 -156.9(5) . . . . ?
C56 C55 B2 N3 -164.9(5) . . . . ?
C60 C55 B2 N3 20.0(7) . . . . ?
C56 C55 B2 N2 14.7(8) . . . . ?
C60 C55 B2 N2 -160.4(5) . . . . ?
C56 C55 B2 In1 -36(24) . . . . ?
C60 C55 B2 In1 149(24) . . . . ?
N2 In1 B2 N3 -179.6(4) . . . . ?
N1 In1 B2 N3 -109.2(3) . . . . ?
N4 In1 B2 N3 71.3(4) . . . . ?
B1 In1 B2 N3 103(5) . . . . ?
N1 In1 B2 N2 70.4(4) . . . . ?
N4 In1 B2 N2 -109.1(3) . . . . ?
N3 In1 B2 N2 179.6(4) . . . . ?
B1 In1 B2 N2 -77(5) . . . . ?
N2 In1 B2 C55 51(24) . . . . ?
N1 In1 B2 C55 122(24) . . . . ?
N4 In1 B2 C55 -58(24) . . . . ?
N3 In1 B2 C55 -129(24) . . . . ?
B1 In1 B2 C55 -26(27) . . . . ?
C66 C61 C62 C63 -0.1(15) . . . . ?
C67 C61 C62 C63 -179.1(10) . . . . ?
C61 C62 C63 C64 -0.7(15) . . . . ?
C62 C63 C64 C65 3.6(17) . . . . ?
C63 C64 C65 C66 -5.7(18) . . . . ?
C64 C65 C66 C61 4.9(18) . . . . ?
C62 C61 C66 C65 -2.1(16) . . . . ?
C67 C61 C66 C65 177.0(11) . . . . ?
C71 C68 C69 C70 177.5(14) . . . 2_765 ?
C70 C68 C69 C70 0.4(15) . . . 2_765 ?
C71 C68 C70 C69 -176.9(16) . . . 2_765 ?
C69 C68 C70 C69 -0.4(15) . . . 2_765 ?
C75 C72 C74 C73 -179(3) . . . . ?
C73 C72 C74 C73 1(3) 2_575 . . . ?
C72 C73 C74 C72 -1(3) 2_575 . . . ?
O4' Li1 O1 C78 -143.3(10) . . . . ?
O4 Li1 O1 C78 128.7(10) . . . . ?
O2 Li1 O1 C78 -62.6(11) . . . . ?
O3 Li1 O1 C78 44.9(11) . . . . ?
O4' Li1 O1 C76 50.1(12) . . . . ?
O4 Li1 O1 C76 -37.9(12) . . . . ?
O2 Li1 O1 C76 130.8(9) . . . . ?
O3 Li1 O1 C76 -121.7(9) . . . . ?
C78 O1 C76 C77 179.0(10) . . . . ?
Li1 O1 C76 C77 -12.5(14) . . . . ?
C76 O1 C78 C79 -176.0(10) . . . . ?
Li1 O1 C78 C79 16.0(15) . . . . ?
O4' Li1 O2 C82 -120.4(10) . . . . ?
O4 Li1 O2 C82 -66.4(12) . . . . ?
O1 Li1 O2 C82 124.4(10) . . . . ?
O3 Li1 O2 C82 7.9(11) . . . . ?
O4' Li1 O2 C80 66.2(10) . . . . ?
O4 Li1 O2 C80 120.2(10) . . . . ?
O1 Li1 O2 C80 -49.1(12) . . . . ?
O3 Li1 O2 C80 -165.5(9) . . . . ?
C82 O2 C80 C81 174(2) . . . . ?
Li1 O2 C80 C81 -12(2) . . . . ?
C80 O2 C82 C83 -177.4(11) . . . . ?
Li1 O2 C82 C83 8.3(15) . . . . ?
O4' Li1 O3 C86 77.8(18) . . . . ?
O4 Li1 O3 C86 132.4(15) . . . . ?
O1 Li1 O3 C86 -110.6(15) . . . . ?
O2 Li1 O3 C86 16.6(16) . . . . ?
O4' Li1 O3 C84 -126.5(15) . . . . ?
O4 Li1 O3 C84 -72.0(15) . . . . ?
O1 Li1 O3 C84 45.0(17) . . . . ?
O2 Li1 O3 C84 172.2(15) . . . . ?
C86 O3 C84 C85 -175.2(16) . . . . ?
Li1 O3 C84 C85 27(2) . . . . ?
C84 O3 C86 C87 -177.8(18) . . . . ?
Li1 O3 C86 C87 -18(2) . . . . ?
O4' Li1 O4 C90 -164.5(16) . . . . ?
O1 Li1 O4 C90 -45.4(18) . . . . ?
O2 Li1 O4 C90 145.0(15) . . . . ?
O3 Li1 O4 C90 59.6(16) . . . . ?
O4' Li1 O4 C88 -11.4(12) . . . . ?
O1 Li1 O4 C88 107.8(13) . . . . ?
O2 Li1 O4 C88 -61.9(14) . . . . ?
O3 Li1 O4 C88 -147.2(13) . . . . ?
C90 O4 C88 C89 -81(2) . . . . ?
Li1 O4 C88 C89 121.3(17) . . . . ?
C88 O4 C90 C91 158(2) . . . . ?
Li1 O4 C90 C91 -47(3) . . . . ?
O4 Li1 O4' C88' 163.9(16) . . . . ?
O1 Li1 O4' C88' 49.0(18) . . . . ?
O2 Li1 O4' C88' -66.0(15) . . . . ?
O3 Li1 O4' C88' -140.5(15) . . . . ?
O4 Li1 O4' C90' 4.7(14) . . . . ?
O1 Li1 O4' C90' -110.3(15) . . . . ?
O2 Li1 O4' C90' 134.7(15) . . . . ?
O3 Li1 O4' C90' 60.3(17) . . . . ?
C90' O4' C88' C89' 176.6(17) . . . . ?
Li1 O4' C88' C89' 15(2) . . . . ?
C88' O4' C90' C91' 171(2) . . . . ?
Li1 O4' C90' C91' -27(3) . . . . ?
